data_7208413
loop_
_publ_author_name
'Akhtar, Masood'
'Akhtar, Javeed'
'Malik, Mohammad Azad'
'Tuna, Floriana'
'Helliwell, Madeleine'
'O'Brien, Paul'

_publ_section_title
;
 Deposition of iron selenide nanocrystals and thin films from
 tris(N,N-diethyl-N&#x2032;-naphthoylselenoureato)iron(iii)
;
_journal_issue 30
_journal_name_full 'Journal of Materials Chemistry'
_journal_page_first 14970
_journal_paper_doi 10.1039/c2jm31291c
_journal_volume 22
_journal_year 2012
_chemical_formula_sum 'C51.5 H55 Fe N6 O3 Se3'
_chemical_formula_weight 1098.74
_chemical_name_systematic
;
?
;
_space_group_IT_number 2
_symmetry_cell_setting triclinic
_symmetry_space_group_name_Hall '-P 1'
_symmetry_space_group_name_H-M 'P -1'
_atom_sites_solution_hydrogens geom
_atom_sites_solution_primary direct
_atom_sites_solution_secondary difmap
_audit_creation_method SHELXL-97
_cell_angle_alpha 84.455(7)
_cell_angle_beta 79.483(8)
_cell_angle_gamma 89.850(7)
_cell_formula_units_Z 4
_cell_length_a 10.242(5)
_cell_length_b 19.254(9)
_cell_length_c 24.700(12)
_cell_measurement_reflns_used 1018
_cell_measurement_temperature 100(2)
_cell_measurement_theta_max 26.32
_cell_measurement_theta_min 2.30
_cell_volume 4766(4)
_computing_cell_refinement 'Bruker SMART'
_computing_data_collection 'Bruker SMART'
_computing_data_reduction 'Bruker SAINT'
_computing_molecular_graphics 'Bruker SHELXTL'
_computing_publication_material 'Bruker SHELXTL'
_computing_structure_refinement 'SHELXL-97 (Sheldrick, 1997)'
_computing_structure_solution 'SHELXS-97 (Sheldrick, 1990)'
_diffrn_ambient_temperature 100(2)
_diffrn_measured_fraction_theta_full 0.985
_diffrn_measured_fraction_theta_max 0.985
_diffrn_measurement_device_type 'CCD area detector'
_diffrn_measurement_method 'phi and omega scans'
_diffrn_radiation_monochromator graphite
_diffrn_radiation_source 'fine-focus sealed tube'
_diffrn_radiation_type MoK\a
_diffrn_radiation_wavelength 0.71073
_diffrn_reflns_av_R_equivalents 0.0000
_diffrn_reflns_av_sigmaI/netI 0.0786
_diffrn_reflns_limit_h_max 12
_diffrn_reflns_limit_h_min -12
_diffrn_reflns_limit_k_max 22
_diffrn_reflns_limit_k_min -22
_diffrn_reflns_limit_l_max 29
_diffrn_reflns_limit_l_min -29
_diffrn_reflns_number 16578
_diffrn_reflns_theta_full 25.03
_diffrn_reflns_theta_max 25.03
_diffrn_reflns_theta_min 2.04
_exptl_absorpt_coefficient_mu 2.657
_exptl_absorpt_correction_T_max 1.000
_exptl_absorpt_correction_T_min 0.680
_exptl_absorpt_correction_type multi-scan
_exptl_absorpt_process_details SADABS
_exptl_crystal_colour black
_exptl_crystal_density_diffrn 1.531
_exptl_crystal_density_method 'not measured'
_exptl_crystal_description plate
_exptl_crystal_F_000 2232
_exptl_crystal_size_max 0.55
_exptl_crystal_size_mid 0.25
_exptl_crystal_size_min 0.10
_refine_diff_density_max 5.064
_refine_diff_density_min -3.636
_refine_diff_density_rms 0.228
_refine_ls_extinction_method none
_refine_ls_goodness_of_fit_ref 1.115
_refine_ls_hydrogen_treatment constr
_refine_ls_matrix_type full
_refine_ls_number_parameters 1176
_refine_ls_number_reflns 16578
_refine_ls_number_restraints 1125
_refine_ls_restrained_S_all 1.088
_refine_ls_R_factor_all 0.1218
_refine_ls_R_factor_gt 0.1038
_refine_ls_shift/su_max 0.002
_refine_ls_shift/su_mean 0.000
_refine_ls_structure_factor_coef Fsqd
_refine_ls_weighting_details 'calc w=1/[\s^2^(Fo^2^)+(0.0499P)^2^+136.7881P] where P=(Fo^2^+2Fc^2^)/3'
_refine_ls_weighting_scheme calc
_refine_ls_wR_factor_gt 0.2402
_refine_ls_wR_factor_ref 0.2490
_reflns_number_gt 13337
_reflns_number_total 16578
_reflns_threshold_expression >2sigma(I)
_cod_data_source_file c2jm31291c.txt
_cod_data_source_block z:\s3360\work\s3360abstw
_cod_depositor_comments
;
The following automatic conversions were performed:

'_symmetry_cell_setting' value 'Triclinic' changed to 'triclinic'
according to /home/saulius/struct/CIF-dictionaries/cif_core.dic
dictionary named 'cif_core.dic' version 2.4.1 from 2010-06-29.

Automatic conversion script
Id: cif_fix_values 1891 2012-01-12 08:04:46Z andrius 
;
_cod_original_sg_symbol_H-M P-1
_cod_original_formula_sum 'C51.50 H55 Fe N6 O3 Se3'
_cod_database_code 7208413

loop_
_symmetry_equiv_pos_as_xyz
'x, y, z'
'-x, -y, -z'

loop_
_atom_site_label
_atom_site_type_symbol
_atom_site_fract_x
_atom_site_fract_y
_atom_site_fract_z
_atom_site_U_iso_or_equiv
_atom_site_adp_type
_atom_site_occupancy
_atom_site_symmetry_multiplicity
_atom_site_calc_flag
_atom_site_refinement_flags
Fe1 Fe 0.45174(15) 0.06522(8) 0.19737(6) 0.0118(3) Uani 1 1 d U
Se1 Se 0.24533(11) 0.04424(6) 0.15738(5) 0.0155(2) Uani 1 1 d U
Se2 Se 0.42259(12) 0.19648(6) 0.18260(5) 0.0180(3) Uani 1 1 d U
Se3 Se 0.57692(11) 0.08280(6) 0.09897(5) 0.0165(2) Uani 1 1 d U
O1 O 0.3335(7) 0.0477(4) 0.2722(3) 0.0142(5) Uani 1 1 d U
O2 O 0.5963(7) 0.0857(4) 0.2382(3) 0.0153(5) Uani 1 1 d U
O3 O 0.5140(8) -0.0326(4) 0.1976(3) 0.0148(5) Uani 1 1 d U
N1 N 0.1060(9) 0.0367(5) 0.2718(4) 0.0149(6) Uani 1 1 d U
N2 N 0.0006(9) -0.0119(5) 0.2119(4) 0.0159(7) Uani 1 1 d U
N3 N 0.5576(9) 0.1928(5) 0.2752(4) 0.0169(6) Uani 1 1 d U
N4 N 0.5462(10) 0.2995(5) 0.2300(4) 0.0189(7) Uani 1 1 d U
N5 N 0.6269(10) -0.0659(5) 0.1128(4) 0.0168(6) Uani 1 1 d U
N6 N 0.6589(10) -0.0157(5) 0.0247(4) 0.0196(7) Uani 1 1 d U
C1 C 0.1766(11) 0.0708(6) 0.3507(5) 0.0153(6) Uani 1 1 d U
C2 C 0.2625(11) 0.1125(6) 0.3708(5) 0.0155(6) Uani 1 1 d U
H2 H 0.3445 0.1275 0.3480 0.019 Uiso 1 1 calc R
C3 C 0.2302(11) 0.1331(6) 0.4249(5) 0.0160(6) Uani 1 1 d U
C4 C 0.3198(11) 0.1746(6) 0.4458(5) 0.0163(7) Uani 1 1 d U
H4 H 0.4001 0.1916 0.4227 0.020 Uiso 1 1 calc R
C5 C 0.2897(11) 0.1902(6) 0.5000(5) 0.0167(7) Uani 1 1 d U
H5 H 0.3500 0.2179 0.5142 0.020 Uiso 1 1 calc R
C6 C 0.1708(11) 0.1657(6) 0.5346(5) 0.0169(8) Uani 1 1 d U
H6 H 0.1518 0.1775 0.5717 0.020 Uiso 1 1 calc R
C7 C 0.0828(11) 0.1255(6) 0.5163(5) 0.0168(7) Uani 1 1 d U
H7 H 0.0032 0.1094 0.5403 0.020 Uiso 1 1 calc R
C8 C 0.1109(11) 0.1075(6) 0.4600(5) 0.0163(7) Uani 1 1 d U
C9 C 0.0253(11) 0.0656(6) 0.4380(5) 0.0161(7) Uani 1 1 d U
H9 H -0.0561 0.0495 0.4606 0.019 Uiso 1 1 calc R
C10 C 0.0553(11) 0.0475(6) 0.3854(5) 0.0157(7) Uani 1 1 d U
H10 H -0.0049 0.0193 0.3718 0.019 Uiso 1 1 calc R
C11 C 0.2103(11) 0.0516(6) 0.2931(5) 0.0148(5) Uani 1 1 d U
C12 C 0.1080(11) 0.0208(6) 0.2191(5) 0.0152(6) Uani 1 1 d U
C13 C -0.1172(11) -0.0243(6) 0.2569(5) 0.0163(8) Uani 1 1 d U
H13A H -0.1987 -0.0248 0.2406 0.020 Uiso 1 1 calc R
H13B H -0.1242 0.0141 0.2811 0.020 Uiso 1 1 calc R
C14 C -0.1059(11) -0.0932(6) 0.2908(5) 0.0172(12) Uani 1 1 d U
H14A H -0.0806 -0.1297 0.2660 0.026 Uiso 1 1 calc R
H14B H -0.1916 -0.1056 0.3147 0.026 Uiso 1 1 calc R
H14C H -0.0381 -0.0890 0.3137 0.026 Uiso 1 1 calc R
C15 C -0.0182(11) -0.0341(6) 0.1585(5) 0.0165(8) Uani 1 1 d U
H15A H -0.0749 -0.0767 0.1650 0.020 Uiso 1 1 calc R
H15B H 0.0690 -0.0457 0.1369 0.020 Uiso 1 1 calc R
C16 C -0.0815(11) 0.0220(6) 0.1256(5) 0.0176(11) Uani 1 1 d U
H16A H -0.1656 0.0355 0.1477 0.026 Uiso 1 1 calc R
H16B H -0.0986 0.0044 0.0916 0.026 Uiso 1 1 calc R
H16C H -0.0217 0.0628 0.1161 0.026 Uiso 1 1 calc R
C17 C 0.6158(11) 0.0940(6) 0.3315(5) 0.0163(6) Uani 1 1 d U
C18 C 0.6404(11) 0.1362(6) 0.3707(5) 0.0165(6) Uani 1 1 d U
H18 H 0.6453 0.1854 0.3621 0.020 Uiso 1 1 calc R
C19 C 0.6583(11) 0.1073(6) 0.4230(5) 0.0167(6) Uani 1 1 d U
C20 C 0.6758(11) 0.1494(6) 0.4646(5) 0.0169(7) Uani 1 1 d U
H20 H 0.6813 0.1986 0.4565 0.020 Uiso 1 1 calc R
C21 C 0.6850(11) 0.1207(6) 0.5168(5) 0.0171(7) Uani 1 1 d U
H21 H 0.6934 0.1501 0.5448 0.020 Uiso 1 1 calc R
C22 C 0.6820(11) 0.0471(6) 0.5291(5) 0.0171(8) Uani 1 1 d U
H22 H 0.6921 0.0272 0.5648 0.020 Uiso 1 1 calc R
C23 C 0.6646(11) 0.0052(6) 0.4894(5) 0.0169(7) Uani 1 1 d U
H23 H 0.6618 -0.0440 0.4981 0.020 Uiso 1 1 calc R
C24 C 0.6507(11) 0.0332(6) 0.4356(5) 0.0167(7) Uani 1 1 d U
C25 C 0.6299(11) -0.0094(6) 0.3935(5) 0.0166(7) Uani 1 1 d U
H25 H 0.6299 -0.0588 0.4004 0.020 Uiso 1 1 calc R
C26 C 0.6101(11) 0.0208(6) 0.3437(5) 0.0165(7) Uani 1 1 d U
H26 H 0.5921 -0.0079 0.3166 0.020 Uiso 1 1 calc R
C27 C 0.5865(11) 0.1260(6) 0.2773(5) 0.0160(5) Uani 1 1 d U
C28 C 0.5205(11) 0.2300(6) 0.2332(5) 0.0176(6) Uani 1 1 d U
C29 C 0.5929(12) 0.3285(6) 0.2763(5) 0.0192(8) Uani 1 1 d U
H29A H 0.6268 0.3767 0.2642 0.023 Uiso 1 1 calc R
H29B H 0.6675 0.3003 0.2863 0.023 Uiso 1 1 calc R
C30 C 0.4842(12) 0.3296(6) 0.3271(5) 0.0207(12) Uani 1 1 d U
H30A H 0.4138 0.3611 0.3184 0.031 Uiso 1 1 calc R
H30B H 0.5215 0.3461 0.3575 0.031 Uiso 1 1 calc R
H30C H 0.4471 0.2824 0.3382 0.031 Uiso 1 1 calc R
C31 C 0.5162(12) 0.3487(6) 0.1846(5) 0.0197(8) Uani 1 1 d U
H31A H 0.5120 0.3228 0.1522 0.024 Uiso 1 1 calc R
H31B H 0.5895 0.3836 0.1737 0.024 Uiso 1 1 calc R
C32 C 0.3871(12) 0.3865(6) 0.1995(5) 0.0219(12) Uani 1 1 d U
H32A H 0.3149 0.3523 0.2131 0.033 Uiso 1 1 calc R
H32B H 0.3682 0.4147 0.1668 0.033 Uiso 1 1 calc R
H32C H 0.3944 0.4169 0.2285 0.033 Uiso 1 1 calc R
C33 C 0.6286(11) -0.1394(6) 0.1965(5) 0.0155(6) Uani 1 1 d U
C34 C 0.5935(11) -0.1495(6) 0.2526(5) 0.0154(7) Uani 1 1 d U
H34 H 0.5413 -0.1156 0.2718 0.018 Uiso 1 1 calc R
C35 C 0.6333(11) -0.2097(6) 0.2829(5) 0.0155(7) Uani 1 1 d U
C36 C 0.6001(11) -0.2217(6) 0.3411(5) 0.0157(7) Uani 1 1 d U
H36 H 0.5452 -0.1895 0.3612 0.019 Uiso 1 1 calc R
C37 C 0.6445(11) -0.2780(6) 0.3691(5) 0.0160(8) Uani 1 1 d U
H37 H 0.6233 -0.2845 0.4083 0.019 Uiso 1 1 calc R
C38 C 0.7236(11) -0.3278(6) 0.3391(5) 0.0160(8) Uani 1 1 d U
H38 H 0.7548 -0.3675 0.3585 0.019 Uiso 1 1 calc R
C39 C 0.7544(11) -0.3188(6) 0.2836(5) 0.0158(7) Uani 1 1 d U
H39 H 0.8058 -0.3529 0.2645 0.019 Uiso 1 1 calc R
C40 C 0.7121(11) -0.2596(6) 0.2529(5) 0.0157(7) Uani 1 1 d U
C41 C 0.7459(11) -0.2482(6) 0.1949(5) 0.0158(7) Uani 1 1 d U
H41 H 0.7978 -0.2811 0.1744 0.019 Uiso 1 1 calc R
C42 C 0.7021(11) -0.1878(6) 0.1678(5) 0.0158(7) Uani 1 1 d U
H42 H 0.7241 -0.1803 0.1286 0.019 Uiso 1 1 calc R
C43 C 0.5858(11) -0.0738(6) 0.1669(5) 0.0156(6) Uani 1 1 d U
C44 C 0.6215(12) -0.0087(6) 0.0784(5) 0.0181(7) Uani 1 1 d U
C45 C 0.6953(12) -0.0853(6) 0.0067(5) 0.0205(8) Uani 1 1 d U
H45A H 0.6758 -0.0873 -0.0309 0.025 Uiso 1 1 calc R
H45B H 0.6382 -0.1208 0.0318 0.025 Uiso 1 1 calc R
C46 C 0.8381(12) -0.1044(6) 0.0059(5) 0.0230(12) Uani 1 1 d U
H46A H 0.8957 -0.0713 -0.0205 0.034 Uiso 1 1 calc R
H46B H 0.8526 -0.1516 -0.0053 0.034 Uiso 1 1 calc R
H46C H 0.8589 -0.1026 0.0429 0.034 Uiso 1 1 calc R
C47 C 0.6717(12) 0.0432(6) -0.0187(5) 0.0205(8) Uani 1 1 d U
H47A H 0.5992 0.0763 -0.0088 0.025 Uiso 1 1 calc R
H47B H 0.6613 0.0255 -0.0540 0.025 Uiso 1 1 calc R
C48 C 0.8019(12) 0.0811(6) -0.0268(5) 0.0219(12) Uani 1 1 d U
H48A H 0.8119 0.0999 0.0077 0.033 Uiso 1 1 calc R
H48B H 0.8052 0.1194 -0.0562 0.033 Uiso 1 1 calc R
H48C H 0.8742 0.0488 -0.0373 0.033 Uiso 1 1 calc R
Fe2 Fe 0.94868(15) 0.51355(8) 0.19451(7) 0.0124(3) Uani 1 1 d U
Se4 Se 0.91710(12) 0.38593(6) 0.17878(5) 0.0171(2) Uani 1 1 d U
Se5 Se 0.74098(11) 0.54665(6) 0.15678(5) 0.0167(2) Uani 1 1 d U
Se6 Se 1.06776(12) 0.52127(6) 0.09545(5) 0.0190(3) Uani 1 1 d U
O4 O 1.0946(7) 0.4805(4) 0.2348(3) 0.0162(5) Uani 1 1 d U
O5 O 0.8330(7) 0.5100(4) 0.2709(3) 0.0144(5) Uani 1 1 d U
O6 O 1.0143(8) 0.6109(4) 0.1945(3) 0.0174(6) Uani 1 1 d U
N7 N 0.6049(9) 0.5212(5) 0.2712(4) 0.0156(6) Uani 1 1 d U
N8 N 0.4923(9) 0.5821(5) 0.2130(4) 0.0172(7) Uani 1 1 d U
N9 N 1.0545(9) 0.3661(5) 0.2716(4) 0.0173(6) Uani 1 1 d U
N10 N 1.0382(10) 0.2709(5) 0.2249(4) 0.0190(7) Uani 1 1 d U
N11 N 1.1207(10) 0.6668(5) 0.1089(4) 0.0211(6) Uani 1 1 d U
N12 N 1.1597(11) 0.6338(6) 0.0210(4) 0.0259(8) Uani 1 1 d U
C49 C 1.1122(11) 0.4494(6) 0.3278(5) 0.0169(6) Uani 1 1 d U
C50 C 1.1428(11) 0.3972(6) 0.3662(5) 0.0171(6) Uani 1 1 d U
H50 H 1.1526 0.3506 0.3565 0.021 Uiso 1 1 calc R
C51 C 1.1596(11) 0.4122(6) 0.4195(5) 0.0175(6) Uani 1 1 d U
C52 C 1.1820(11) 0.3603(6) 0.4604(5) 0.0179(7) Uani 1 1 d U
H52 H 1.1895 0.3131 0.4520 0.021 Uiso 1 1 calc R
C53 C 1.1934(11) 0.3764(6) 0.5127(5) 0.0181(8) Uani 1 1 d U
H53 H 1.2075 0.3405 0.5402 0.022 Uiso 1 1 calc R
C54 C 1.1844(11) 0.4447(6) 0.5248(5) 0.0180(8) Uani 1 1 d U
H54 H 1.1938 0.4554 0.5607 0.022 Uiso 1 1 calc R
C55 C 1.1622(11) 0.4979(6) 0.4866(5) 0.0178(7) Uani 1 1 d U
H55 H 1.1546 0.5445 0.4963 0.021 Uiso 1 1 calc R
C56 C 1.1504(11) 0.4825(6) 0.4319(5) 0.0174(7) Uani 1 1 d U
C57 C 1.1223(11) 0.5345(6) 0.3917(5) 0.0173(7) Uani 1 1 d U
H57 H 1.1160 0.5815 0.4003 0.021 Uiso 1 1 calc R
C58 C 1.1038(11) 0.5193(6) 0.3405(5) 0.0171(6) Uani 1 1 d U
H58 H 1.0855 0.5553 0.3139 0.020 Uiso 1 1 calc R
C59 C 1.0830(11) 0.4312(6) 0.2736(5) 0.0167(5) Uani 1 1 d U
C60 C 1.0180(12) 0.3388(6) 0.2284(5) 0.0179(6) Uani 1 1 d U
C61 C 1.0861(12) 0.2291(6) 0.2718(5) 0.0194(8) Uani 1 1 d U
H61A H 1.1604 0.2546 0.2821 0.023 Uiso 1 1 calc R
H61B H 1.1200 0.1839 0.2596 0.023 Uiso 1 1 calc R
C62 C 0.9761(12) 0.2158(6) 0.3222(5) 0.0210(12) Uani 1 1 d U
H62A H 0.9359 0.2602 0.3320 0.031 Uiso 1 1 calc R
H62B H 1.0133 0.1937 0.3534 0.031 Uiso 1 1 calc R
H62C H 0.9083 0.1849 0.3138 0.031 Uiso 1 1 calc R
C63 C 1.0085(12) 0.2327(6) 0.1808(5) 0.0198(8) Uani 1 1 d U
H63A H 1.0826 0.2008 0.1702 0.024 Uiso 1 1 calc R
H63B H 1.0043 0.2663 0.1483 0.024 Uiso 1 1 calc R
C64 C 0.8831(12) 0.1915(6) 0.1946(5) 0.0225(12) Uani 1 1 d U
H64A H 0.8430 0.1947 0.2335 0.034 Uiso 1 1 calc R
H64B H 0.9017 0.1426 0.1887 0.034 Uiso 1 1 calc R
H64C H 0.8216 0.2098 0.1708 0.034 Uiso 1 1 calc R
C65 C 0.6794(11) 0.4685(6) 0.3501(5) 0.0152(6) Uani 1 1 d U
C66 C 0.7656(11) 0.4219(6) 0.3697(5) 0.0154(7) Uani 1 1 d U
H66 H 0.8464 0.4123 0.3462 0.018 Uiso 1 1 calc R
C67 C 0.7370(11) 0.3877(6) 0.4244(5) 0.0158(7) Uani 1 1 d U
C68 C 0.8223(11) 0.3386(6) 0.4452(5) 0.0160(7) Uani 1 1 d U
H68 H 0.9003 0.3254 0.4215 0.019 Uiso 1 1 calc R
C69 C 0.7951(11) 0.3096(6) 0.4989(5) 0.0162(8) Uani 1 1 d U
H69 H 0.8562 0.2786 0.5128 0.019 Uiso 1 1 calc R
C70 C 0.6750(11) 0.3260(6) 0.5336(5) 0.0163(8) Uani 1 1 d U
H70 H 0.6547 0.3049 0.5706 0.020 Uiso 1 1 calc R
C71 C 0.5887(11) 0.3718(6) 0.5142(5) 0.0162(7) Uani 1 1 d U
H71 H 0.5089 0.3825 0.5380 0.019 Uiso 1 1 calc R
C72 C 0.6159(11) 0.4036(6) 0.4594(5) 0.0159(7) Uani 1 1 d U
C73 C 0.5272(11) 0.4525(6) 0.4388(5) 0.0158(7) Uani 1 1 d U
H73 H 0.4463 0.4631 0.4619 0.019 Uiso 1 1 calc R
C74 C 0.5585(11) 0.4843(6) 0.3857(5) 0.0155(7) Uani 1 1 d U
H74 H 0.4993 0.5170 0.3725 0.019 Uiso 1 1 calc R
C75 C 0.7094(11) 0.5020(6) 0.2925(5) 0.0149(5) Uani 1 1 d U
C76 C 0.6050(11) 0.5507(6) 0.2192(5) 0.0161(6) Uani 1 1 d U
C77 C 0.3807(11) 0.5830(6) 0.2596(5) 0.0177(8) Uani 1 1 d U
H77A H 0.3789 0.5389 0.2839 0.021 Uiso 1 1 calc R
H77B H 0.2965 0.5858 0.2452 0.021 Uiso 1 1 calc R
C78 C 0.3904(12) 0.6441(6) 0.2932(5) 0.0195(12) Uani 1 1 d U
H78A H 0.4730 0.6413 0.3079 0.029 Uiso 1 1 calc R
H78B H 0.3145 0.6427 0.3238 0.029 Uiso 1 1 calc R
H78C H 0.3899 0.6880 0.2694 0.029 Uiso 1 1 calc R
C79 C 0.4739(12) 0.6193(6) 0.1601(5) 0.0178(8) Uani 1 1 d U
H79A H 0.5612 0.6367 0.1390 0.021 Uiso 1 1 calc R
H79B H 0.4169 0.6602 0.1675 0.021 Uiso 1 1 calc R
C80 C 0.4101(12) 0.5724(6) 0.1251(5) 0.0191(11) Uani 1 1 d U
H80A H 0.4692 0.5335 0.1155 0.029 Uiso 1 1 calc R
H80B H 0.3955 0.5996 0.0911 0.029 Uiso 1 1 calc R
H80C H 0.3249 0.5539 0.1462 0.029 Uiso 1 1 calc R
C81 C 1.1219(12) 0.7174(6) 0.1940(5) 0.0177(6) Uani 1 1 d U
C82 C 1.0932(12) 0.7130(6) 0.2501(5) 0.0173(7) Uani 1 1 d U
H82 H 1.0434 0.6739 0.2697 0.021 Uiso 1 1 calc R
C83 C 1.1358(12) 0.7656(6) 0.2803(5) 0.0170(7) Uani 1 1 d U
C84 C 1.1059(12) 0.7614(6) 0.3390(5) 0.0170(7) Uani 1 1 d U
H84 H 1.0537 0.7235 0.3591 0.020 Uiso 1 1 calc R
C85 C 1.1514(12) 0.8115(6) 0.3667(5) 0.0171(8) Uani 1 1 d U
H85 H 1.1314 0.8078 0.4060 0.021 Uiso 1 1 calc R
C86 C 1.2280(12) 0.8687(6) 0.3375(5) 0.0172(8) Uani 1 1 d U
H86 H 1.2607 0.9029 0.3571 0.021 Uiso 1 1 calc R
C87 C 1.2557(12) 0.8750(6) 0.2799(5) 0.0172(7) Uani 1 1 d U
H87 H 1.3048 0.9143 0.2602 0.021 Uiso 1 1 calc R
C88 C 1.2112(12) 0.8230(6) 0.2504(5) 0.0171(7) Uani 1 1 d U
C89 C 1.2392(12) 0.8269(6) 0.1921(5) 0.0173(7) Uani 1 1 d U
H89 H 1.2835 0.8679 0.1731 0.021 Uiso 1 1 calc R
C90 C 1.2097(12) 0.7790(6) 0.1620(5) 0.0174(7) Uani 1 1 d U
H90 H 1.2399 0.7818 0.1231 0.021 Uiso 1 1 calc R
C91 C 1.0816(12) 0.6598(6) 0.1636(5) 0.0186(6) Uani 1 1 d U
C92 C 1.1167(13) 0.6156(7) 0.0755(5) 0.0233(7) Uani 1 1 d U
C93 C 1.2143(14) 0.7059(7) -0.0014(5) 0.0274(9) Uani 1 1 d U
H93A H 1.2329 0.7310 0.0296 0.033 Uiso 1 1 calc R
H93B H 1.2992 0.7015 -0.0273 0.033 Uiso 1 1 calc R
C94 C 1.1233(15) 0.7462(7) -0.0297(6) 0.0313(13) Uani 1 1 d U
H94A H 1.1057 0.7219 -0.0608 0.047 Uiso 1 1 calc R
H94B H 1.1627 0.7922 -0.0437 0.047 Uiso 1 1 calc R
H94C H 1.0399 0.7517 -0.0040 0.047 Uiso 1 1 calc R
C95 C 1.1790(14) 0.5844(7) -0.0219(5) 0.0271(9) Uani 1 1 d U
H95A H 1.1739 0.6102 -0.0581 0.032 Uiso 1 1 calc R
H95B H 1.1063 0.5491 -0.0133 0.032 Uiso 1 1 calc R
C96 C 1.3112(14) 0.5475(7) -0.0262(6) 0.0298(13) Uani 1 1 d U
H96A H 1.3823 0.5818 -0.0269 0.045 Uiso 1 1 calc R
H96B H 1.3283 0.5241 -0.0603 0.045 Uiso 1 1 calc R
H96C H 1.3083 0.5129 0.0058 0.045 Uiso 1 1 calc R
C1S C 0.4922(18) 0.7642(10) 0.0585(8) 0.055(2) Uani 1 1 d U
H1S1 H 0.4331 0.7282 0.0810 0.083 Uiso 1 1 calc R
H1S2 H 0.4417 0.7939 0.0355 0.083 Uiso 1 1 calc R
H1S3 H 0.5299 0.7927 0.0828 0.083 Uiso 1 1 calc R
C2S C 0.6081(19) 0.7283(10) 0.0201(8) 0.0552(17) Uani 1 1 d U
C3S C 0.7029(18) 0.6933(10) 0.0422(8) 0.0553(18) Uani 1 1 d U
H3S H 0.7021 0.6929 0.0808 0.066 Uiso 1 1 calc R
C4S C 0.8015(19) 0.6579(10) 0.0103(8) 0.0555(18) Uani 1 1 d U
H4S H 0.8693 0.6349 0.0265 0.067 Uiso 1 1 calc R
C5S C 0.7999(19) 0.6563(10) -0.0454(8) 0.0555(18) Uani 1 1 d U
H5S H 0.8640 0.6299 -0.0673 0.067 Uiso 1 1 calc R
C6S C 0.7051(18) 0.6931(10) -0.0694(8) 0.0555(18) Uani 1 1 d U
H6S H 0.7052 0.6931 -0.1079 0.067 Uiso 1 1 calc R
C7S C 0.6086(19) 0.7305(10) -0.0363(8) 0.0553(18) Uani 1 1 d U
H7S H 0.5445 0.7570 -0.0523 0.066 Uiso 1 1 calc R

loop_
_atom_site_aniso_label
_atom_site_aniso_U_11
_atom_site_aniso_U_22
_atom_site_aniso_U_33
_atom_site_aniso_U_23
_atom_site_aniso_U_13
_atom_site_aniso_U_12
Fe1 0.0102(6) 0.0112(6) 0.0142(6) -0.0009(6) -0.0035(5) -0.0006(5)
Se1 0.0132(5) 0.0206(6) 0.0137(5) -0.0018(4) -0.0045(4) -0.0028(4)
Se2 0.0220(6) 0.0115(5) 0.0219(6) -0.0023(4) -0.0079(5) 0.0011(4)
Se3 0.0180(5) 0.0147(5) 0.0155(5) 0.0002(4) -0.0007(4) 0.0000(4)
O1 0.0112(10) 0.0182(13) 0.0138(8) -0.0014(10) -0.0038(7) 0.0004(12)
O2 0.0121(11) 0.0155(12) 0.0198(10) -0.0037(11) -0.0058(9) -0.0016(11)
O3 0.0159(14) 0.0112(8) 0.0173(13) -0.0017(8) -0.0028(11) -0.0004(9)
N1 0.0111(10) 0.0188(14) 0.0153(9) -0.0015(11) -0.0034(8) -0.0001(12)
N2 0.0112(11) 0.0202(16) 0.0170(13) -0.0016(13) -0.0045(10) -0.0010(12)
N3 0.0147(13) 0.0155(11) 0.0213(12) -0.0043(11) -0.0042(10) -0.0030(12)
N4 0.0181(16) 0.0150(11) 0.0235(16) -0.0038(12) -0.0026(13) -0.0033(13)
N5 0.0177(15) 0.0142(9) 0.0182(12) -0.0028(9) -0.0019(12) 0.0001(11)
N6 0.0217(17) 0.0174(12) 0.0186(12) -0.0023(9) -0.0003(14) 0.0009(14)
C1 0.0123(12) 0.0189(13) 0.0149(10) -0.0018(11) -0.0032(8) 0.0006(12)
C2 0.0129(13) 0.0190(15) 0.0151(12) -0.0021(12) -0.0033(10) 0.0006(12)
C3 0.0136(13) 0.0194(15) 0.0153(12) -0.0023(12) -0.0033(10) 0.0005(12)
C4 0.0141(15) 0.0198(16) 0.0155(14) -0.0026(13) -0.0035(12) 0.0006(13)
C5 0.0146(15) 0.0202(17) 0.0156(14) -0.0027(13) -0.0035(13) 0.0006(14)
C6 0.0149(16) 0.0205(17) 0.0156(14) -0.0025(14) -0.0032(12) 0.0007(15)
C7 0.0146(15) 0.0204(16) 0.0157(13) -0.0024(13) -0.0029(12) 0.0006(14)
C8 0.0138(14) 0.0197(15) 0.0155(12) -0.0023(12) -0.0029(10) 0.0007(13)
C9 0.0133(14) 0.0196(15) 0.0155(12) -0.0021(13) -0.0026(10) 0.0007(13)
C10 0.0127(13) 0.0194(15) 0.0152(11) -0.0018(12) -0.0029(9) 0.0006(13)
C11 0.0114(10) 0.0186(13) 0.0146(9) -0.0014(10) -0.0034(7) 0.0003(11)
C12 0.0108(10) 0.0193(15) 0.0159(10) -0.0015(12) -0.0040(8) -0.0006(12)
C13 0.0113(13) 0.0205(18) 0.0177(15) -0.0016(15) -0.0040(12) -0.0012(14)
C14 0.012(2) 0.020(2) 0.020(2) -0.0011(18) -0.0036(19) -0.002(2)
C15 0.0118(14) 0.0211(18) 0.0174(14) -0.0020(15) -0.0048(12) -0.0013(14)
C16 0.013(2) 0.023(2) 0.018(2) -0.002(2) -0.0062(17) -0.001(2)
C17 0.0130(13) 0.0169(12) 0.0201(11) -0.0039(11) -0.0046(11) -0.0028(12)
C18 0.0129(14) 0.0174(14) 0.0202(12) -0.0037(12) -0.0049(12) -0.0031(13)
C19 0.0128(14) 0.0179(14) 0.0205(12) -0.0035(12) -0.0051(12) -0.0032(13)
C20 0.0131(16) 0.0182(15) 0.0206(13) -0.0035(13) -0.0053(13) -0.0034(14)
C21 0.0132(16) 0.0185(16) 0.0206(14) -0.0034(14) -0.0053(14) -0.0035(15)
C22 0.0131(16) 0.0186(16) 0.0206(14) -0.0032(14) -0.0051(14) -0.0033(15)
C23 0.0129(16) 0.0183(15) 0.0206(14) -0.0032(13) -0.0049(14) -0.0032(14)
C24 0.0127(14) 0.0179(14) 0.0204(13) -0.0033(12) -0.0048(12) -0.0030(13)
C25 0.0129(15) 0.0175(14) 0.0203(13) -0.0034(12) -0.0044(13) -0.0028(13)
C26 0.0130(14) 0.0171(13) 0.0202(13) -0.0036(12) -0.0043(12) -0.0027(13)
C27 0.0131(12) 0.0159(11) 0.0203(11) -0.0043(11) -0.0050(9) -0.0027(11)
C28 0.0163(15) 0.0148(10) 0.0222(14) -0.0039(11) -0.0035(11) -0.0030(12)
C29 0.0187(18) 0.0150(14) 0.0239(17) -0.0046(13) -0.0023(14) -0.0038(15)
C30 0.020(2) 0.017(2) 0.025(2) -0.006(2) -0.0013(19) -0.004(2)
C31 0.0188(18) 0.0154(13) 0.0245(17) -0.0031(14) -0.0026(15) -0.0031(15)
C32 0.021(2) 0.018(2) 0.027(2) -0.003(2) -0.002(2) -0.0011(18)
C33 0.0155(14) 0.0122(10) 0.0188(13) -0.0028(10) -0.0024(11) -0.0004(10)
C34 0.0151(15) 0.0123(12) 0.0189(13) -0.0026(10) -0.0025(13) -0.0011(11)
C35 0.0150(15) 0.0124(12) 0.0192(13) -0.0024(11) -0.0026(13) -0.0015(11)
C36 0.0152(16) 0.0127(14) 0.0192(14) -0.0022(12) -0.0026(14) -0.0018(13)
C37 0.0154(17) 0.0129(15) 0.0195(15) -0.0020(12) -0.0027(14) -0.0020(14)
C38 0.0153(17) 0.0127(14) 0.0198(15) -0.0020(13) -0.0028(15) -0.0019(13)
C39 0.0151(16) 0.0125(13) 0.0198(15) -0.0022(12) -0.0028(14) -0.0016(13)
C40 0.0150(15) 0.0124(12) 0.0196(14) -0.0024(11) -0.0026(13) -0.0012(11)
C41 0.0153(16) 0.0124(12) 0.0196(14) -0.0026(12) -0.0023(13) -0.0006(11)
C42 0.0155(15) 0.0124(11) 0.0193(14) -0.0028(11) -0.0020(13) -0.0002(11)
C43 0.0163(13) 0.0123(8) 0.0182(12) -0.0028(8) -0.0024(11) -0.0003(9)
C44 0.0195(16) 0.0157(10) 0.0181(12) -0.0024(9) -0.0010(13) 0.0007(13)
C45 0.0229(19) 0.0180(14) 0.0194(15) -0.0031(11) 0.0002(16) 0.0012(16)
C46 0.024(2) 0.020(2) 0.023(2) -0.003(2) 0.001(2) 0.0030(19)
C47 0.0226(19) 0.0185(14) 0.0189(14) -0.0015(11) 0.0000(16) 0.0009(16)
C48 0.024(2) 0.020(2) 0.021(2) -0.0003(19) 0.000(2) -0.0002(19)
Fe2 0.0105(6) 0.0125(6) 0.0149(6) -0.0020(6) -0.0039(5) -0.0014(5)
Se4 0.0195(6) 0.0131(5) 0.0203(6) -0.0026(4) -0.0072(4) -0.0014(4)
Se5 0.0147(5) 0.0200(6) 0.0161(5) 0.0002(4) -0.0055(4) 0.0019(4)
Se6 0.0202(6) 0.0190(5) 0.0167(5) -0.0032(4) 0.0001(4) -0.0021(5)
O4 0.0115(11) 0.0165(12) 0.0215(11) 0.0002(11) -0.0062(9) -0.0017(11)
O5 0.0122(11) 0.0163(14) 0.0150(8) -0.0015(9) -0.0037(7) -0.0020(12)
O6 0.0221(15) 0.0136(8) 0.0170(12) -0.0004(8) -0.0050(11) -0.0047(9)
N7 0.0122(10) 0.0172(14) 0.0177(9) -0.0016(11) -0.0036(8) -0.0014(12)
N8 0.0127(11) 0.0194(16) 0.0199(13) -0.0011(13) -0.0047(9) -0.0004(13)
N9 0.0139(13) 0.0160(10) 0.0223(12) 0.0007(11) -0.0057(10) -0.0002(12)
N10 0.0171(16) 0.0155(11) 0.0242(16) 0.0002(12) -0.0044(13) -0.0005(12)
N11 0.0263(16) 0.0187(9) 0.0179(12) 0.0006(9) -0.0043(12) -0.0071(12)
N12 0.0337(18) 0.0241(13) 0.0188(12) -0.0007(10) -0.0024(14) -0.0097(15)
C49 0.0125(13) 0.0172(12) 0.0216(11) 0.0007(11) -0.0057(11) -0.0007(12)
C50 0.0127(14) 0.0176(13) 0.0216(12) 0.0008(11) -0.0059(12) -0.0008(13)
C51 0.0131(14) 0.0181(14) 0.0216(13) 0.0008(12) -0.0058(12) -0.0010(13)
C52 0.0138(16) 0.0186(15) 0.0216(14) 0.0009(13) -0.0059(13) -0.0009(14)
C53 0.0140(16) 0.0190(16) 0.0217(14) 0.0010(14) -0.0060(14) -0.0011(15)
C54 0.0138(16) 0.0191(16) 0.0216(14) 0.0007(13) -0.0058(14) -0.0012(15)
C55 0.0134(16) 0.0188(15) 0.0215(14) 0.0005(13) -0.0056(14) -0.0012(14)
C56 0.0130(15) 0.0182(14) 0.0215(13) 0.0006(12) -0.0056(12) -0.0011(13)
C57 0.0128(15) 0.0178(14) 0.0216(13) 0.0004(12) -0.0054(13) -0.0010(13)
C58 0.0126(14) 0.0174(13) 0.0215(13) 0.0005(11) -0.0055(12) -0.0008(13)
C59 0.0125(12) 0.0165(11) 0.0217(11) 0.0008(10) -0.0060(9) -0.0006(11)
C60 0.0154(15) 0.0153(10) 0.0230(14) 0.0002(11) -0.0051(11) -0.0003(12)
C61 0.0177(18) 0.0155(13) 0.0246(17) 0.0008(14) -0.0040(14) 0.0001(15)
C62 0.019(2) 0.017(2) 0.026(2) 0.002(2) -0.0031(19) 0.001(2)
C63 0.0182(18) 0.0162(13) 0.0249(17) -0.0004(13) -0.0043(15) -0.0016(15)
C64 0.020(2) 0.019(2) 0.028(2) -0.002(2) -0.003(2) -0.0040(19)
C65 0.0134(12) 0.0158(14) 0.0165(10) -0.0012(11) -0.0029(8) -0.0025(11)
C66 0.0141(13) 0.0156(15) 0.0165(12) -0.0009(11) -0.0029(10) -0.0024(12)
C67 0.0148(14) 0.0156(15) 0.0167(12) -0.0007(12) -0.0028(10) -0.0026(12)
C68 0.0155(15) 0.0157(16) 0.0166(14) -0.0005(13) -0.0030(12) -0.0026(13)
C69 0.0160(16) 0.0158(17) 0.0167(14) -0.0004(13) -0.0030(13) -0.0029(14)
C70 0.0161(16) 0.0158(17) 0.0167(14) -0.0004(13) -0.0027(12) -0.0032(14)
C71 0.0158(15) 0.0156(16) 0.0167(13) -0.0005(13) -0.0025(12) -0.0032(14)
C72 0.0151(14) 0.0157(15) 0.0167(12) -0.0007(12) -0.0025(10) -0.0028(13)
C73 0.0147(14) 0.0159(15) 0.0167(12) -0.0009(13) -0.0025(10) -0.0026(13)
C74 0.0139(13) 0.0159(15) 0.0166(12) -0.0011(12) -0.0027(10) -0.0025(12)
C75 0.0124(10) 0.0163(13) 0.0163(9) -0.0015(10) -0.0032(7) -0.0019(11)
C76 0.0120(10) 0.0182(16) 0.0188(11) -0.0013(13) -0.0044(8) -0.0010(12)
C77 0.0129(13) 0.0199(18) 0.0207(15) -0.0014(15) -0.0040(12) -0.0002(15)
C78 0.015(2) 0.021(2) 0.023(2) -0.0029(18) -0.0026(19) 0.000(2)
C79 0.0134(14) 0.0201(18) 0.0205(15) -0.0007(15) -0.0050(12) 0.0000(15)
C80 0.015(2) 0.022(2) 0.021(2) -0.001(2) -0.0067(18) 0.000(2)
C81 0.0216(15) 0.0136(10) 0.0181(12) 0.0007(10) -0.0052(12) -0.0043(10)
C82 0.0208(16) 0.0132(12) 0.0180(13) 0.0006(11) -0.0053(13) -0.0038(12)
C83 0.0203(16) 0.0130(12) 0.0181(13) 0.0005(11) -0.0055(13) -0.0033(12)
C84 0.0203(17) 0.0130(14) 0.0182(14) 0.0005(12) -0.0057(14) -0.0031(13)
C85 0.0204(18) 0.0132(15) 0.0183(15) 0.0004(12) -0.0058(15) -0.0030(14)
C86 0.0205(18) 0.0132(15) 0.0185(15) 0.0002(13) -0.0059(15) -0.0032(14)
C87 0.0203(17) 0.0131(14) 0.0185(15) 0.0003(12) -0.0057(14) -0.0033(13)
C88 0.0204(16) 0.0130(12) 0.0182(14) 0.0004(11) -0.0054(13) -0.0033(12)
C89 0.0210(16) 0.0130(12) 0.0182(14) 0.0005(12) -0.0051(14) -0.0033(12)
C90 0.0214(16) 0.0131(12) 0.0178(14) 0.0007(11) -0.0053(13) -0.0034(11)
C91 0.0231(14) 0.0150(8) 0.0178(12) 0.0005(9) -0.0049(11) -0.0055(10)
C92 0.0298(17) 0.0214(10) 0.0180(12) -0.0003(9) -0.0034(13) -0.0086(13)
C93 0.036(2) 0.0249(14) 0.0201(15) 0.0004(11) -0.0020(16) -0.0103(16)
C94 0.040(3) 0.028(2) 0.024(2) 0.0033(18) -0.003(2) -0.008(2)
C95 0.035(2) 0.0256(15) 0.0193(14) -0.0015(12) -0.0019(17) -0.0097(17)
C96 0.036(2) 0.028(2) 0.023(2) -0.0029(19) 0.000(2) -0.008(2)
C1S 0.052(4) 0.060(5) 0.049(4) 0.005(4) -0.001(3) 0.004(3)
C2S 0.052(4) 0.060(4) 0.049(4) 0.005(3) -0.001(3) 0.004(3)
C3S 0.051(4) 0.060(4) 0.049(4) 0.005(3) -0.001(3) 0.004(3)
C4S 0.052(4) 0.060(4) 0.049(4) 0.005(3) -0.001(3) 0.004(3)
C5S 0.052(4) 0.060(4) 0.049(4) 0.005(3) -0.001(3) 0.004(3)
C6S 0.052(4) 0.060(4) 0.049(4) 0.005(3) -0.001(3) 0.004(3)
C7S 0.052(4) 0.060(4) 0.049(4) 0.005(3) -0.001(3) 0.004(3)

loop_
_atom_type_symbol
_atom_type_description
_atom_type_scat_dispersion_real
_atom_type_scat_dispersion_imag
_atom_type_scat_source
C C 0.0033 0.0016 'International Tables Vol C Tables 4.2.6.8 and 6.1.1.4'
H H 0.0000 0.0000 'International Tables Vol C Tables 4.2.6.8 and 6.1.1.4'
N N 0.0061 0.0033 'International Tables Vol C Tables 4.2.6.8 and 6.1.1.4'
O O 0.0106 0.0060 'International Tables Vol C Tables 4.2.6.8 and 6.1.1.4'
Fe Fe 0.3463 0.8444 'International Tables Vol C Tables 4.2.6.8 and 6.1.1.4'
Se Se -0.0929 2.2259 'International Tables Vol C Tables 4.2.6.8 and 6.1.1.4'

loop_
_geom_angle_atom_site_label_1
_geom_angle_atom_site_label_2
_geom_angle_atom_site_label_3
_geom_angle
O3 Fe1 O2 88.0(3)
O3 Fe1 O1 93.5(3)
O2 Fe1 O1 86.4(3)
O3 Fe1 Se3 86.3(2)
O2 Fe1 Se3 100.3(2)
O1 Fe1 Se3 173.3(2)
O3 Fe1 Se1 95.9(2)
O2 Fe1 Se1 171.8(2)
O1 Fe1 Se1 86.2(2)
Se3 Fe1 Se1 87.15(7)
O3 Fe1 Se2 166.9(2)
O2 Fe1 Se2 86.9(2)
O1 Fe1 Se2 98.2(2)
Se3 Fe1 Se2 82.76(6)
Se1 Fe1 Se2 90.67(6)
C12 Se1 Fe1 105.7(3)
C28 Se2 Fe1 102.3(4)
C44 Se3 Fe1 105.6(4)
C11 O1 Fe1 138.0(7)
C27 O2 Fe1 125.4(7)
C43 O3 Fe1 141.7(7)
C11 N1 C12 126.0(10)
C12 N2 C15 123.8(10)
C12 N2 C13 121.9(10)
C15 N2 C13 114.2(9)
C27 N3 C28 125.7(10)
C28 N4 C31 122.5(10)
C28 N4 C29 119.2(10)
C31 N4 C29 117.9(9)
C43 N5 C44 127.6(10)
C44 N6 C47 123.5(10)
C44 N6 C45 119.4(10)
C47 N6 C45 117.0(9)
C2 C1 C10 119.3(11)
C2 C1 C11 120.0(10)
C10 C1 C11 120.7(10)
C1 C2 C3 120.8(11)
C1 C2 H2 119.6
C3 C2 H2 119.6
C2 C3 C4 120.7(10)
C2 C3 C8 119.4(10)
C4 C3 C8 119.8(10)
C5 C4 C3 119.5(11)
C5 C4 H4 120.2
C3 C4 H4 120.2
C4 C5 C6 120.8(11)
C4 C5 H5 119.6
C6 C5 H5 119.6
C7 C6 C5 121.5(11)
C7 C6 H6 119.3
C5 C6 H6 119.3
C6 C7 C8 119.5(11)
C6 C7 H7 120.2
C8 C7 H7 120.2
C9 C8 C3 118.2(10)
C9 C8 C7 122.9(11)
C3 C8 C7 118.9(10)
C10 C9 C8 122.1(11)
C10 C9 H9 119.0
C8 C9 H9 119.0
C9 C10 C1 120.1(11)
C9 C10 H10 119.9
C1 C10 H10 119.9
O1 C11 N1 129.0(10)
O1 C11 C1 117.1(10)
N1 C11 C1 113.8(10)
N2 C12 N1 114.6(10)
N2 C12 Se1 119.2(8)
N1 C12 Se1 126.2(8)
N2 C13 C14 110.5(9)
N2 C13 H13A 109.6
C14 C13 H13A 109.6
N2 C13 H13B 109.6
C14 C13 H13B 109.6
H13A C13 H13B 108.1
C13 C14 H14A 109.5
C13 C14 H14B 109.5
H14A C14 H14B 109.5
C13 C14 H14C 109.5
H14A C14 H14C 109.5
H14B C14 H14C 109.5
N2 C15 C16 111.6(10)
N2 C15 H15A 109.3
C16 C15 H15A 109.3
N2 C15 H15B 109.3
C16 C15 H15B 109.3
H15A C15 H15B 108.0
C15 C16 H16A 109.5
C15 C16 H16B 109.5
H16A C16 H16B 109.5
C15 C16 H16C 109.5
H16A C16 H16C 109.5
H16B C16 H16C 109.5
C18 C17 C26 120.1(11)
C18 C17 C27 119.9(10)
C26 C17 C27 119.9(10)
C17 C18 C19 120.6(11)
C17 C18 H18 119.7
C19 C18 H18 119.7
C18 C19 C20 121.7(11)
C18 C19 C24 119.4(10)
C20 C19 C24 118.8(11)
C21 C20 C19 121.3(11)
C21 C20 H20 119.3
C19 C20 H20 119.3
C20 C21 C22 120.1(11)
C20 C21 H21 120.0
C22 C21 H21 120.0
C23 C22 C21 119.7(11)
C23 C22 H22 120.2
C21 C22 H22 120.2
C22 C23 C24 121.6(11)
C22 C23 H23 119.2
C24 C23 H23 119.2
C23 C24 C25 122.9(11)
C23 C24 C19 118.4(10)
C25 C24 C19 118.7(11)
C26 C25 C24 120.1(11)
C26 C25 H25 120.0
C24 C25 H25 120.0
C25 C26 C17 121.0(11)
C25 C26 H26 119.5
C17 C26 H26 119.5
O2 C27 N3 128.0(11)
O2 C27 C17 116.3(10)
N3 C27 C17 115.7(10)
N3 C28 N4 115.0(10)
N3 C28 Se2 126.0(8)
N4 C28 Se2 118.7(9)
N4 C29 C30 112.6(10)
N4 C29 H29A 109.1
C30 C29 H29A 109.1
N4 C29 H29B 109.1
C30 C29 H29B 109.1
H29A C29 H29B 107.8
C29 C30 H30A 109.5
C29 C30 H30B 109.5
H30A C30 H30B 109.5
C29 C30 H30C 109.5
H30A C30 H30C 109.5
H30B C30 H30C 109.5
N4 C31 C32 113.3(10)
N4 C31 H31A 108.9
C32 C31 H31A 108.9
N4 C31 H31B 108.9
C32 C31 H31B 108.9
H31A C31 H31B 107.7
C31 C32 H32A 109.5
C31 C32 H32B 109.5
H32A C32 H32B 109.5
C31 C32 H32C 109.5
H32A C32 H32C 109.5
H32B C32 H32C 109.5
C34 C33 C42 120.5(11)
C34 C33 C43 118.7(10)
C42 C33 C43 120.8(10)
C33 C34 C35 121.3(11)
C33 C34 H34 119.3
C35 C34 H34 119.3
C36 C35 C34 123.1(10)
C36 C35 C40 118.9(10)
C34 C35 C40 118.0(10)
C37 C36 C35 121.6(11)
C37 C36 H36 119.2
C35 C36 H36 119.2
C36 C37 C38 119.4(11)
C36 C37 H37 120.3
C38 C37 H37 120.3
C39 C38 C37 120.5(11)
C39 C38 H38 119.8
C37 C38 H38 119.8
C38 C39 C40 121.7(11)
C38 C39 H39 119.1
C40 C39 H39 119.1
C41 C40 C39 122.7(10)
C41 C40 C35 119.5(10)
C39 C40 C35 117.8(10)
C42 C41 C40 119.2(11)
C42 C41 H41 120.4
C40 C41 H41 120.4
C33 C42 C41 121.5(11)
C33 C42 H42 119.3
C41 C42 H42 119.3
O3 C43 N5 128.5(11)
O3 C43 C33 115.8(10)
N5 C43 C33 115.7(10)
N6 C44 N5 116.1(10)
N6 C44 Se3 117.4(9)
N5 C44 Se3 126.3(9)
N6 C45 C46 115.0(10)
N6 C45 H45A 108.5
C46 C45 H45A 108.5
N6 C45 H45B 108.5
C46 C45 H45B 108.5
H45A C45 H45B 107.5
C45 C46 H46A 109.5
C45 C46 H46B 109.5
H46A C46 H46B 109.5
C45 C46 H46C 109.5
H46A C46 H46C 109.5
H46B C46 H46C 109.5
N6 C47 C48 113.0(10)
N6 C47 H47A 109.0
C48 C47 H47A 109.0
N6 C47 H47B 109.0
C48 C47 H47B 109.0
H47A C47 H47B 107.8
C47 C48 H48A 109.5
C47 C48 H48B 109.5
H48A C48 H48B 109.5
C47 C48 H48C 109.5
H48A C48 H48C 109.5
H48B C48 H48C 109.5
O6 Fe2 O4 88.3(3)
O6 Fe2 O5 95.1(3)
O4 Fe2 O5 85.3(3)
O6 Fe2 Se6 85.8(2)
O4 Fe2 Se6 101.3(2)
O5 Fe2 Se6 173.3(2)
O6 Fe2 Se5 96.0(2)
O4 Fe2 Se5 171.2(2)
O5 Fe2 Se5 86.6(2)
Se6 Fe2 Se5 86.75(7)
O6 Fe2 Se4 166.3(3)
O4 Fe2 Se4 86.6(2)
O5 Fe2 Se4 97.2(2)
Se6 Fe2 Se4 82.71(6)
Se5 Fe2 Se4 90.88(6)
C60 Se4 Fe2 102.0(4)
C76 Se5 Fe2 105.8(3)
C92 Se6 Fe2 106.2(4)
C59 O4 Fe2 125.0(7)
C75 O5 Fe2 137.8(7)
C91 O6 Fe2 142.3(8)
C75 N7 C76 126.6(10)
C76 N8 C77 121.3(10)
C76 N8 C79 122.2(10)
C77 N8 C79 116.6(9)
C59 N9 C60 125.7(10)
C60 N10 C63 124.8(10)
C60 N10 C61 118.3(10)
C63 N10 C61 116.7(9)
C91 N11 C92 125.0(10)
C92 N12 C95 124.7(11)
C92 N12 C93 122.5(10)
C95 N12 C93 112.1(10)
C50 C49 C58 120.3(11)
C50 C49 C59 120.0(10)
C58 C49 C59 119.6(10)
C49 C50 C51 121.0(11)
C49 C50 H50 119.5
C51 C50 H50 119.5
C52 C51 C50 122.6(11)
C52 C51 C56 119.2(11)
C50 C51 C56 118.2(11)
C53 C52 C51 121.2(11)
C53 C52 H52 119.4
C51 C52 H52 119.4
C54 C53 C52 119.6(11)
C54 C53 H53 120.2
C52 C53 H53 120.2
C55 C54 C53 122.0(12)
C55 C54 H54 119.0
C53 C54 H54 119.0
C54 C55 C56 119.5(11)
C54 C55 H55 120.3
C56 C55 H55 120.3
C57 C56 C51 119.4(11)
C57 C56 C55 121.9(11)
C51 C56 C55 118.6(11)
C58 C57 C56 122.0(11)
C58 C57 H57 119.0
C56 C57 H57 119.0
C57 C58 C49 119.0(11)
C57 C58 H58 120.5
C49 C58 H58 120.5
O4 C59 N9 128.2(11)
O4 C59 C49 116.4(10)
N9 C59 C49 115.4(10)
N10 C60 N9 116.8(11)
N10 C60 Se4 117.6(9)
N9 C60 Se4 124.9(9)
N10 C61 C62 111.7(10)
N10 C61 H61A 109.3
C62 C61 H61A 109.3
N10 C61 H61B 109.3
C62 C61 H61B 109.3
H61A C61 H61B 107.9
C61 C62 H62A 109.5
C61 C62 H62B 109.5
H62A C62 H62B 109.5
C61 C62 H62C 109.5
H62A C62 H62C 109.5
H62B C62 H62C 109.5
N10 C63 C64 115.0(10)
N10 C63 H63A 108.5
C64 C63 H63A 108.5
N10 C63 H63B 108.5
C64 C63 H63B 108.5
H63A C63 H63B 107.5
C63 C64 H64A 109.5
C63 C64 H64B 109.5
H64A C64 H64B 109.5
C63 C64 H64C 109.5
H64A C64 H64C 109.5
H64B C64 H64C 109.5
C66 C65 C74 119.4(11)
C66 C65 C75 120.8(10)
C74 C65 C75 119.7(10)
C65 C66 C67 121.8(11)
C65 C66 H66 119.1
C67 C66 H66 119.1
C68 C67 C66 123.0(11)
C68 C67 C72 118.7(10)
C66 C67 C72 118.3(10)
C69 C68 C67 121.3(11)
C69 C68 H68 119.4
C67 C68 H68 119.4
C68 C69 C70 119.6(11)
C68 C69 H69 120.2
C70 C69 H69 120.2
C71 C70 C69 120.4(11)
C71 C70 H70 119.8
C69 C70 H70 119.8
C70 C71 C72 121.1(11)
C70 C71 H71 119.4
C72 C71 H71 119.4
C71 C72 C67 118.8(10)
C71 C72 C73 121.6(11)
C67 C72 C73 119.6(10)
C74 C73 C72 120.3(11)
C74 C73 H73 119.9
C72 C73 H73 119.9
C73 C74 C65 120.7(11)
C73 C74 H74 119.7
C65 C74 H74 119.7
O5 C75 N7 129.0(11)
O5 C75 C65 116.1(10)
N7 C75 C65 114.9(10)
N8 C76 N7 113.7(10)
N8 C76 Se5 119.2(9)
N7 C76 Se5 127.0(8)
N8 C77 C78 112.1(9)
N8 C77 H77A 109.2
C78 C77 H77A 109.2
N8 C77 H77B 109.2
C78 C77 H77B 109.2
H77A C77 H77B 107.9
C77 C78 H78A 109.5
C77 C78 H78B 109.5
H78A C78 H78B 109.5
C77 C78 H78C 109.5
H78A C78 H78C 109.5
H78B C78 H78C 109.5
N8 C79 C80 112.0(10)
N8 C79 H79A 109.2
C80 C79 H79A 109.2
N8 C79 H79B 109.2
C80 C79 H79B 109.2
H79A C79 H79B 107.9
C79 C80 H80A 109.5
C79 C80 H80B 109.5
H80A C80 H80B 109.5
C79 C80 H80C 109.5
H80A C80 H80C 109.5
H80B C80 H80C 109.5
C82 C81 C91 120.4(10)
C82 C81 C90 119.2(10)
C91 C81 C90 120.1(10)
C81 C82 C83 121.7(11)
C81 C82 H82 119.2
C83 C82 H82 119.2
C88 C83 C84 119.6(10)
C88 C83 C82 118.4(11)
C84 C83 C82 122.1(10)
C85 C84 C83 120.6(11)
C85 C84 H84 119.7
C83 C84 H84 119.7
C84 C85 C86 120.5(11)
C84 C85 H85 119.7
C86 C85 H85 119.7
C87 C86 C85 120.0(11)
C87 C86 H86 120.0
C85 C86 H86 120.0
C86 C87 C88 120.3(11)
C86 C87 H87 119.8
C88 C87 H87 119.8
C89 C88 C87 122.0(11)
C89 C88 C83 119.0(10)
C87 C88 C83 119.0(11)
C90 C89 C88 125.8(11)
C90 C89 H89 117.1
C88 C89 H89 117.1
C89 C90 C81 115.5(11)
C89 C90 H90 122.3
C81 C90 H90 122.3
O6 C91 N11 129.5(11)
O6 C91 C81 114.4(10)
N11 C91 C81 116.1(10)
N12 C92 N11 115.7(11)
N12 C92 Se6 115.9(9)
N11 C92 Se6 128.3(9)
C94 C93 N12 112.2(11)
C94 C93 H93A 109.2
N12 C93 H93A 109.2
C94 C93 H93B 109.2
N12 C93 H93B 109.2
H93A C93 H93B 107.9
C93 C94 H94A 109.5
C93 C94 H94B 109.5
H94A C94 H94B 109.5
C93 C94 H94C 109.5
H94A C94 H94C 109.5
H94B C94 H94C 109.5
N12 C95 C96 112.8(11)
N12 C95 H95A 109.0
C96 C95 H95A 109.0
N12 C95 H95B 109.0
C96 C95 H95B 109.0
H95A C95 H95B 107.8
C95 C96 H96A 109.5
C95 C96 H96B 109.5
H96A C96 H96B 109.5
C95 C96 H96C 109.5
H96A C96 H96C 109.5
H96B C96 H96C 109.5
C2S C1S H1S1 109.5
C2S C1S H1S2 109.5
H1S1 C1S H1S2 109.5
C2S C1S H1S3 109.5
H1S1 C1S H1S3 109.5
H1S2 C1S H1S3 109.5
C3S C2S C7S 120.1(18)
C3S C2S C1S 120.3(17)
C7S C2S C1S 119.6(17)
C2S C3S C4S 121.8(19)
C2S C3S H3S 119.1
C4S C3S H3S 119.1
C5S C4S C3S 119.1(18)
C5S C4S H4S 120.4
C3S C4S H4S 120.4
C4S C5S C6S 120.2(18)
C4S C5S H5S 119.9
C6S C5S H5S 119.9
C5S C6S C7S 119.4(18)
C5S C6S H6S 120.3
C7S C6S H6S 120.3
C2S C7S C6S 119.3(18)
C2S C7S H7S 120.4
C6S C7S H7S 120.4

loop_
_geom_bond_atom_site_label_1
_geom_bond_atom_site_label_2
_geom_bond_distance
Fe1 O3 1.987(8)
Fe1 O2 1.998(8)
Fe1 O1 2.016(8)
Fe1 Se3 2.524(2)
Fe1 Se1 2.540(2)
Fe1 Se2 2.543(2)
Se1 C12 1.896(11)
Se2 C28 1.897(12)
Se3 C44 1.911(12)
O1 C11 1.277(13)
O2 C27 1.285(14)
O3 C43 1.286(14)
N1 C11 1.318(14)
N1 C12 1.361(15)
N2 C12 1.318(14)
N2 C15 1.471(14)
N2 C13 1.486(14)
N3 C27 1.317(15)
N3 C28 1.317(15)
N4 C28 1.356(15)
N4 C31 1.473(16)
N4 C29 1.476(15)
N5 C43 1.319(15)
N5 C44 1.333(15)
N6 C44 1.332(15)
N6 C47 1.471(15)
N6 C45 1.477(15)
C1 C2 1.382(16)
C1 C10 1.420(16)
C1 C11 1.484(16)
C2 C3 1.410(16)
C2 H2 0.9500
C3 C4 1.416(16)
C3 C8 1.422(16)
C4 C5 1.380(16)
C4 H4 0.9500
C5 C6 1.408(16)
C5 H5 0.9500
C6 C7 1.355(16)
C6 H6 0.9500
C7 C8 1.444(16)
C7 H7 0.9500
C8 C9 1.405(16)
C9 C10 1.359(16)
C9 H9 0.9500
C10 H10 0.9500
C13 C14 1.516(16)
C13 H13A 0.9900
C13 H13B 0.9900
C14 H14A 0.9800
C14 H14B 0.9800
C14 H14C 0.9800
C15 C16 1.506(16)
C15 H15A 0.9900
C15 H15B 0.9900
C16 H16A 0.9800
C16 H16B 0.9800
C16 H16C 0.9800
C17 C18 1.380(16)
C17 C26 1.412(16)
C17 C27 1.500(16)
C18 C19 1.399(16)
C18 H18 0.9500
C19 C20 1.406(16)
C19 C24 1.431(16)
C20 C21 1.373(17)
C20 H20 0.9500
C21 C22 1.418(16)
C21 H21 0.9500
C22 C23 1.365(16)
C22 H22 0.9500
C23 C24 1.416(17)
C23 H23 0.9500
C24 C25 1.430(16)
C25 C26 1.358(16)
C25 H25 0.9500
C26 H26 0.9500
C29 C30 1.520(16)
C29 H29A 0.9900
C29 H29B 0.9900
C30 H30A 0.9800
C30 H30B 0.9800
C30 H30C 0.9800
C31 C32 1.511(17)
C31 H31A 0.9900
C31 H31B 0.9900
C32 H32A 0.9800
C32 H32B 0.9800
C32 H32C 0.9800
C33 C34 1.362(16)
C33 C42 1.366(16)
C33 C43 1.503(16)
C34 C35 1.418(16)
C34 H34 0.9500
C35 C36 1.412(16)
C35 C40 1.428(16)
C36 C37 1.351(16)
C36 H36 0.9500
C37 C38 1.426(16)
C37 H37 0.9500
C38 C39 1.343(16)
C38 H38 0.9500
C39 C40 1.418(16)
C39 H39 0.9500
C40 C41 1.407(16)
C41 C42 1.399(16)
C41 H41 0.9500
C42 H42 0.9500
C45 C46 1.504(17)
C45 H45A 0.9900
C45 H45B 0.9900
C46 H46A 0.9800
C46 H46B 0.9800
C46 H46C 0.9800
C47 C48 1.493(17)
C47 H47A 0.9900
C47 H47B 0.9900
C48 H48A 0.9800
C48 H48B 0.9800
C48 H48C 0.9800
Fe2 O6 1.992(8)
Fe2 O4 2.012(8)
Fe2 O5 2.032(8)
Fe2 Se6 2.518(2)
Fe2 Se5 2.530(2)
Fe2 Se4 2.555(2)
Se4 C60 1.907(12)
Se5 C76 1.887(12)
Se6 C92 1.881(12)
O4 C59 1.271(14)
O5 C75 1.285(14)
O6 C91 1.271(14)
N7 C75 1.313(15)
N7 C76 1.355(15)
N8 C76 1.328(15)
N8 C77 1.467(15)
N8 C79 1.473(15)
N9 C59 1.296(15)
N9 C60 1.346(15)
N10 C60 1.330(15)
N10 C63 1.447(15)
N10 C61 1.503(15)
N11 C91 1.331(16)
N11 C92 1.351(16)
N12 C92 1.348(16)
N12 C95 1.478(16)
N12 C93 1.513(16)
C49 C50 1.390(16)
C49 C58 1.409(16)
C49 C59 1.498(16)
C50 C51 1.414(17)
C50 H50 0.9500
C51 C52 1.401(16)
C51 C56 1.415(17)
C52 C53 1.384(17)
C52 H52 0.9500
C53 C54 1.377(17)
C53 H53 0.9500
C54 C55 1.370(16)
C54 H54 0.9500
C55 C56 1.438(17)
C55 H55 0.9500
C56 C57 1.407(16)
C57 C58 1.372(17)
C57 H57 0.9500
C58 H58 0.9500
C61 C62 1.520(17)
C61 H61A 0.9900
C61 H61B 0.9900
C62 H62A 0.9800
C62 H62B 0.9800
C62 H62C 0.9800
C63 C64 1.480(16)
C63 H63A 0.9900
C63 H63B 0.9900
C64 H64A 0.9800
C64 H64B 0.9800
C64 H64C 0.9800
C65 C66 1.373(16)
C65 C74 1.431(16)
C65 C75 1.483(16)
C66 C67 1.425(16)
C66 H66 0.9500
C67 C68 1.410(16)
C67 C72 1.427(16)
C68 C69 1.367(16)
C68 H68 0.9500
C69 C70 1.419(16)
C69 H69 0.9500
C70 C71 1.363(16)
C70 H70 0.9500
C71 C72 1.410(16)
C71 H71 0.9500
C72 C73 1.430(16)
C73 C74 1.374(16)
C73 H73 0.9500
C74 H74 0.9500
C77 C78 1.517(16)
C77 H77A 0.9900
C77 H77B 0.9900
C78 H78A 0.9800
C78 H78B 0.9800
C78 H78C 0.9800
C79 C80 1.534(16)
C79 H79A 0.9900
C79 H79B 0.9900
C80 H80A 0.9800
C80 H80B 0.9800
C80 H80C 0.9800
C81 C82 1.357(17)
C81 C91 1.497(16)
C81 C90 1.550(16)
C82 C83 1.430(16)
C82 H82 0.9500
C83 C88 1.415(16)
C83 C84 1.420(16)
C84 C85 1.364(16)
C84 H84 0.9500
C85 C86 1.412(16)
C85 H85 0.9500
C86 C87 1.393(16)
C86 H86 0.9500
C87 C88 1.415(16)
C87 H87 0.9500
C88 C89 1.409(16)
C89 C90 1.309(16)
C89 H89 0.9500
C90 H90 0.9500
C93 C94 1.446(19)
C93 H93A 0.9900
C93 H93B 0.9900
C94 H94A 0.9800
C94 H94B 0.9800
C94 H94C 0.9800
C95 C96 1.52(2)
C95 H95A 0.9900
C95 H95B 0.9900
C96 H96A 0.9800
C96 H96B 0.9800
C96 H96C 0.9800
C1S C2S 1.58(2)
C1S H1S1 0.9800
C1S H1S2 0.9800
C1S H1S3 0.9800
C2S C3S 1.35(3)
C2S C7S 1.39(3)
C3S C4S 1.38(3)
C3S H3S 0.9500
C4S C5S 1.38(3)
C4S H4S 0.9500
C5S C6S 1.39(3)
C5S H5S 0.9500
C6S C7S 1.41(3)
C6S H6S 0.9500
C7S H7S 0.9500

loop_
_geom_torsion_atom_site_label_1
_geom_torsion_atom_site_label_2
_geom_torsion_atom_site_label_3
_geom_torsion_atom_site_label_4
_geom_torsion
O3 Fe1 Se1 C12 90.5(4)
O2 Fe1 Se1 C12 -28.2(17)
O1 Fe1 Se1 C12 -2.7(4)
Se3 Fe1 Se1 C12 176.5(4)
Se2 Fe1 Se1 C12 -100.8(4)
O3 Fe1 Se2 C28 -81.1(11)
O2 Fe1 Se2 C28 -13.7(4)
O1 Fe1 Se2 C28 72.3(4)
Se3 Fe1 Se2 C28 -114.4(4)
Se1 Fe1 Se2 C28 158.5(4)
O3 Fe1 Se3 C44 12.2(4)
O2 Fe1 Se3 C44 99.5(4)
O1 Fe1 Se3 C44 -77(2)
Se1 Fe1 Se3 C44 -83.9(4)
Se2 Fe1 Se3 C44 -175.0(4)
O3 Fe1 O1 C11 -120.2(11)
O2 Fe1 O1 C11 151.9(11)
Se3 Fe1 O1 C11 -32(3)
Se1 Fe1 O1 C11 -24.5(11)
Se2 Fe1 O1 C11 65.6(11)
O3 Fe1 O2 C27 -141.8(9)
O1 Fe1 O2 C27 -48.1(9)
Se3 Fe1 O2 C27 132.4(9)
Se1 Fe1 O2 C27 -23(2)
Se2 Fe1 O2 C27 50.3(9)
O2 Fe1 O3 C43 -98.5(12)
O1 Fe1 O3 C43 175.2(12)
Se3 Fe1 O3 C43 1.9(12)
Se1 Fe1 O3 C43 88.6(12)
Se2 Fe1 O3 C43 -31(2)
C10 C1 C2 C3 -1.1(17)
C11 C1 C2 C3 178.0(10)
C1 C2 C3 C4 178.6(11)
C1 C2 C3 C8 3.4(17)
C2 C3 C4 C5 -175.7(11)
C8 C3 C4 C5 -0.5(17)
C3 C4 C5 C6 -0.3(17)
C4 C5 C6 C7 0.7(18)
C5 C6 C7 C8 -0.2(18)
C2 C3 C8 C9 -3.8(17)
C4 C3 C8 C9 -179.1(11)
C2 C3 C8 C7 176.3(11)
C4 C3 C8 C7 1.0(17)
C6 C7 C8 C9 179.4(11)
C6 C7 C8 C3 -0.7(17)
C3 C8 C9 C10 2.1(17)
C7 C8 C9 C10 -178.0(11)
C8 C9 C10 C1 0.2(18)
C2 C1 C10 C9 -0.7(17)
C11 C1 C10 C9 -179.8(11)
Fe1 O1 C11 N1 37.2(19)
Fe1 O1 C11 C1 -147.3(9)
C12 N1 C11 O1 -8(2)
C12 N1 C11 C1 176.7(10)
C2 C1 C11 O1 29.1(16)
C10 C1 C11 O1 -151.8(11)
C2 C1 C11 N1 -154.7(11)
C10 C1 C11 N1 24.3(16)
C15 N2 C12 N1 -179.9(10)
C13 N2 C12 N1 5.3(16)
C15 N2 C12 Se1 2.3(15)
C13 N2 C12 Se1 -172.6(8)
C11 N1 C12 N2 160.6(11)
C11 N1 C12 Se1 -21.8(17)
Fe1 Se1 C12 N2 -160.6(8)
Fe1 Se1 C12 N1 21.8(11)
C12 N2 C13 C14 -89.7(13)
C15 N2 C13 C14 95.0(11)
C12 N2 C15 C16 -89.5(13)
C13 N2 C15 C16 85.7(12)
C26 C17 C18 C19 -0.8(17)
C27 C17 C18 C19 175.3(10)
C17 C18 C19 C20 -176.2(11)
C17 C18 C19 C24 -0.1(17)
C18 C19 C20 C21 175.9(11)
C24 C19 C20 C21 -0.2(17)
C19 C20 C21 C22 2.4(17)
C20 C21 C22 C23 -2.6(17)
C21 C22 C23 C24 0.7(17)
C22 C23 C24 C25 -178.8(11)
C22 C23 C24 C19 1.5(17)
C18 C19 C24 C23 -177.9(10)
C20 C19 C24 C23 -1.7(16)
C18 C19 C24 C25 2.4(17)
C20 C19 C24 C25 178.6(10)
C23 C24 C25 C26 176.4(11)
C19 C24 C25 C26 -3.8(17)
C24 C25 C26 C17 3.0(18)
C18 C17 C26 C25 -0.7(18)
C27 C17 C26 C25 -176.8(11)
Fe1 O2 C27 N3 -59.4(15)
Fe1 O2 C27 C17 122.9(9)
C28 N3 C27 O2 7.0(19)
C28 N3 C27 C17 -175.3(11)
C18 C17 C27 O2 163.7(10)
C26 C17 C27 O2 -20.2(16)
C18 C17 C27 N3 -14.3(16)
C26 C17 C27 N3 161.8(11)
C27 N3 C28 N4 -155.0(11)
C27 N3 C28 Se2 31.0(17)
C31 N4 C28 N3 177.6(10)
C29 N4 C28 N3 -9.0(16)
C31 N4 C28 Se2 -8.0(15)
C29 N4 C28 Se2 165.5(8)
Fe1 Se2 C28 N3 -17.5(11)
Fe1 Se2 C28 N4 168.7(8)
C28 N4 C29 C30 -71.9(14)
C31 N4 C29 C30 101.8(12)
C28 N4 C31 C32 98.5(13)
C29 N4 C31 C32 -75.0(13)
C42 C33 C34 C35 0.8(17)
C43 C33 C34 C35 -178.6(10)
C33 C34 C35 C36 179.4(11)
C33 C34 C35 C40 0.2(17)
C34 C35 C36 C37 -177.0(11)
C40 C35 C36 C37 2.1(17)
C35 C36 C37 C38 -1.9(17)
C36 C37 C38 C39 0.3(17)
C37 C38 C39 C40 1.1(17)
C38 C39 C40 C41 178.4(11)
C38 C39 C40 C35 -0.9(17)
C36 C35 C40 C41 -180.0(10)
C34 C35 C40 C41 -0.8(16)
C36 C35 C40 C39 -0.7(16)
C34 C35 C40 C39 178.5(10)
C39 C40 C41 C42 -178.8(11)
C35 C40 C41 C42 0.4(16)
C34 C33 C42 C41 -1.3(17)
C43 C33 C42 C41 178.1(10)
C40 C41 C42 C33 0.7(17)
Fe1 O3 C43 N5 -17(2)
Fe1 O3 C43 C33 162.7(8)
C44 N5 C43 O3 12(2)
C44 N5 C43 C33 -168.4(11)
C34 C33 C43 O3 -2.3(15)
C42 C33 C43 O3 178.3(10)
C34 C33 C43 N5 177.7(10)
C42 C33 C43 N5 -1.8(16)
C47 N6 C44 N5 -173.8(11)
C45 N6 C44 N5 3.6(16)
C47 N6 C44 Se3 2.2(15)
C45 N6 C44 Se3 179.6(8)
C43 N5 C44 N6 -174.3(11)
C43 N5 C44 Se3 10.2(18)
Fe1 Se3 C44 N6 163.9(8)
Fe1 Se3 C44 N5 -20.6(11)
C44 N6 C45 C46 -86.8(14)
C47 N6 C45 C46 90.7(13)
C44 N6 C47 C48 83.3(14)
C45 N6 C47 C48 -94.2(12)
O6 Fe2 Se4 C60 81.3(11)
O4 Fe2 Se4 C60 13.0(4)
O5 Fe2 Se4 C60 -71.9(4)
Se6 Fe2 Se4 C60 114.9(4)
Se5 Fe2 Se4 C60 -158.5(4)
O6 Fe2 Se5 C76 -93.6(4)
O4 Fe2 Se5 C76 25.0(16)
O5 Fe2 Se5 C76 1.2(4)
Se6 Fe2 Se5 C76 -179.0(4)
Se4 Fe2 Se5 C76 98.3(4)
O6 Fe2 Se6 C92 -11.0(5)
O4 Fe2 Se6 C92 -98.4(5)
O5 Fe2 Se6 C92 87(2)
Se5 Fe2 Se6 C92 85.2(4)
Se4 Fe2 Se6 C92 176.5(4)
O6 Fe2 O4 C59 141.2(9)
O5 Fe2 O4 C59 45.9(9)
Se6 Fe2 O4 C59 -133.4(9)
Se5 Fe2 O4 C59 22(2)
Se4 Fe2 O4 C59 -51.6(9)
O6 Fe2 O5 C75 118.6(11)
O4 Fe2 O5 C75 -153.6(11)
Se6 Fe2 O5 C75 21(3)
Se5 Fe2 O5 C75 22.8(11)
Se4 Fe2 O5 C75 -67.6(11)
O4 Fe2 O6 C91 102.2(13)
O5 Fe2 O6 C91 -172.6(13)
Se6 Fe2 O6 C91 0.7(13)
Se5 Fe2 O6 C91 -85.6(13)
Se4 Fe2 O6 C91 34(2)
C58 C49 C50 C51 3.1(17)
C59 C49 C50 C51 -174.6(11)
C49 C50 C51 C52 175.8(11)
C49 C50 C51 C56 -2.8(17)
C50 C51 C52 C53 -177.7(11)
C56 C51 C52 C53 0.8(17)
C51 C52 C53 C54 -0.8(18)
C52 C53 C54 C55 1.0(18)
C53 C54 C55 C56 -1.2(18)
C52 C51 C56 C57 -177.3(11)
C50 C51 C56 C57 1.3(17)
C52 C51 C56 C55 -1.0(17)
C50 C51 C56 C55 177.6(10)
C54 C55 C56 C57 177.4(11)
C54 C55 C56 C51 1.2(17)
C51 C56 C57 C58 -0.1(18)
C55 C56 C57 C58 -176.3(11)
C56 C57 C58 C49 0.4(17)
C50 C49 C58 C57 -1.9(17)
C59 C49 C58 C57 175.8(10)
Fe2 O4 C59 N9 61.5(16)
Fe2 O4 C59 C49 -121.7(9)
C60 N9 C59 O4 -7(2)
C60 N9 C59 C49 176.2(11)
C50 C49 C59 O4 -159.9(11)
C58 C49 C59 O4 22.4(16)
C50 C49 C59 N9 17.3(16)
C58 C49 C59 N9 -160.4(11)
C63 N10 C60 N9 -178.4(10)
C61 N10 C60 N9 6.2(16)
C63 N10 C60 Se4 10.6(16)
C61 N10 C60 Se4 -164.7(8)
C59 N9 C60 N10 156.6(11)
C59 N9 C60 Se4 -33.1(17)
Fe2 Se4 C60 N10 -170.6(9)
Fe2 Se4 C60 N9 19.2(11)
C60 N10 C61 C62 74.3(13)
C63 N10 C61 C62 -101.3(12)
C60 N10 C63 C64 -100.6(14)
C61 N10 C63 C64 74.8(13)
C74 C65 C66 C67 1.2(17)
C75 C65 C66 C67 -178.2(10)
C65 C66 C67 C68 178.7(11)
C65 C66 C67 C72 -0.9(17)
C66 C67 C68 C69 176.4(11)
C72 C67 C68 C69 -4.0(17)
C67 C68 C69 C70 3.6(17)
C68 C69 C70 C71 -1.7(17)
C69 C70 C71 C72 0.3(17)
C70 C71 C72 C67 -0.7(17)
C70 C71 C72 C73 -179.1(11)
C68 C67 C72 C71 2.5(16)
C66 C67 C72 C71 -177.9(10)
C68 C67 C72 C73 -179.1(10)
C66 C67 C72 C73 0.5(16)
C71 C72 C73 C74 178.0(11)
C67 C72 C73 C74 -0.4(17)
C72 C73 C74 C65 0.6(17)
C66 C65 C74 C73 -1.0(17)
C75 C65 C74 C73 178.4(10)
Fe2 O5 C75 N7 -32.3(19)
Fe2 O5 C75 C65 150.0(8)
C76 N7 C75 O5 4(2)
C76 N7 C75 C65 -177.8(10)
C66 C65 C75 O5 -28.6(16)
C74 C65 C75 O5 152.0(10)
C66 C65 C75 N7 153.3(11)
C74 C65 C75 N7 -26.0(15)
C77 N8 C76 N7 -0.3(15)
C79 N8 C76 N7 178.0(10)
C77 N8 C76 Se5 176.3(8)
C79 N8 C76 Se5 -5.5(15)
C75 N7 C76 N8 -162.5(11)
C75 N7 C76 Se5 21.3(17)
Fe2 Se5 C76 N8 164.7(8)
Fe2 Se5 C76 N7 -19.2(11)
C76 N8 C77 C78 87.4(13)
C79 N8 C77 C78 -90.9(12)
C76 N8 C79 C80 93.5(13)
C77 N8 C79 C80 -88.2(12)
C91 C81 C82 C83 177.0(11)
C90 C81 C82 C83 3.4(18)
C81 C82 C83 C88 -0.8(18)
C81 C82 C83 C84 179.9(12)
C88 C83 C84 C85 -1.3(18)
C82 C83 C84 C85 178.0(11)
C83 C84 C85 C86 0.6(18)
C84 C85 C86 C87 1.1(18)
C85 C86 C87 C88 -2.1(18)
C86 C87 C88 C89 -178.8(11)
C86 C87 C88 C83 1.4(18)
C84 C83 C88 C89 -179.5(11)
C82 C83 C88 C89 1.2(17)
C84 C83 C88 C87 0.3(17)
C82 C83 C88 C87 -179.0(11)
C87 C88 C89 C90 175.1(12)
C83 C88 C89 C90 -5.1(19)
C88 C89 C90 C81 7.5(18)
C82 C81 C90 C89 -6.6(17)
C91 C81 C90 C89 179.8(11)
Fe2 O6 C91 N11 14(2)
Fe2 O6 C91 C81 -166.2(9)
C92 N11 C91 O6 -13(2)
C92 N11 C91 C81 166.9(12)
C82 C81 C91 O6 3.8(17)
C90 C81 C91 O6 177.3(10)
C82 C81 C91 N11 -176.3(11)
C90 C81 C91 N11 -2.7(17)
C95 N12 C92 N11 172.3(12)
C93 N12 C92 N11 2.4(19)
C95 N12 C92 Se6 -4.4(17)
C93 N12 C92 Se6 -174.4(10)
C91 N11 C92 N12 179.3(12)
C91 N11 C92 Se6 -4(2)
Fe2 Se6 C92 N12 -168.0(9)
Fe2 Se6 C92 N11 15.7(13)
C92 N12 C93 C94 -107.4(15)
C95 N12 C93 C94 81.5(14)
C92 N12 C95 C96 -82.2(16)
C93 N12 C95 C96 88.7(13)
C7S C2S C3S C4S -1(3)
C1S C2S C3S C4S 176.2(18)
C2S C3S C4S C5S -2(3)
C3S C4S C5S C6S 4(3)
C4S C5S C6S C7S -2(3)
C3S C2S C7S C6S 3(3)
C1S C2S C7S C6S -174.2(17)
C5S C6S C7S C2S -2(3)
